data_7217785
loop_
_publ_author_name
'Shimpi, Manishkumar R.'
'Childs, Scott L.'
'Bostr\"om, Dan'
'Velaga, Sitaram P.'

_publ_section_title
;
 New cocrystals of ezetimibe withl-proline and imidazole
;
_journal_issue 38
_journal_name_full CrystEngComm
_journal_page_first 8984
_journal_paper_doi 10.1039/C4CE01127A
_journal_volume 16
_journal_year 2014
_chemical_absolute_configuration unk
_chemical_formula_moiety 'C24 H21 F2 N O3'
_chemical_formula_sum 'C24 H21 F2 N O3'
_chemical_formula_weight 409.42
_chemical_name_common Ezetimibe
_chemical_name_systematic Ezetimibe
_space_group_crystal_system orthorhombic
_space_group_IT_number 19
_space_group_name_Hall 'P 2ac 2ab'
_space_group_name_H-M_alt 'P 21 21 21'
_symmetry_space_group_name_Hall 'P 2ac 2ab'
_symmetry_space_group_name_H-M 'P 21 21 21'
_atom_sites_solution_hydrogens geom
_audit_creation_method SHELXL-2013
_cell_angle_alpha 90
_cell_angle_beta 90
_cell_angle_gamma 90
_cell_formula_units_Z 4
_cell_length_a 5.9510(19)
_cell_length_b 15.899(5)
_cell_length_c 21.400(16)
_cell_measurement_reflns_used 2755
_cell_measurement_temperature 293(2)
_cell_measurement_theta_max 27.90
_cell_measurement_theta_min 1.00
_cell_volume 2024.8(18)
_computing_cell_refinement 'HKL scalepack (otwinowski and Minir 1997)'
_computing_data_collection kappaCCD
_computing_data_reduction 'Denzo and scalepak(otwinowski and Minir 1997)'
_computing_structure_refinement 'SHELXL-2013 (Sheldrick, 2013)'
_computing_structure_solution 'SIR 92'
_diffrn_ambient_temperature 293(2)
_diffrn_measured_fraction_theta_full 0.998
_diffrn_measured_fraction_theta_max 0.991
_diffrn_measurement_device_type KappaCCD
_diffrn_measurement_method 'phi and omega scans'
_diffrn_radiation_type MoK\a
_diffrn_radiation_wavelength 0.71073
_diffrn_reflns_av_unetI/netI 0.0525
_diffrn_reflns_Laue_measured_fraction_full 0.998
_diffrn_reflns_Laue_measured_fraction_max 0.991
_diffrn_reflns_point_group_measured_fraction_full 0.582
_diffrn_reflns_point_group_measured_fraction_max 0.571
_diffrn_reflns_theta_full 25.242
_diffrn_reflns_theta_max 27.879
_diffrn_reflns_theta_min 1.596
_diffrn_source 'fine-focus sealed tube'
_exptl_absorpt_coefficient_mu 0.101
_exptl_absorpt_correction_T_max 0.993
_exptl_absorpt_correction_T_min 0.966
_exptl_absorpt_correction_type multi-scan
_exptl_absorpt_process_details psi-scan
_exptl_crystal_colour colourless
_exptl_crystal_density_diffrn 1.343
_exptl_crystal_description plate
_exptl_crystal_F_000 856
_exptl_crystal_size_max 0.34
_exptl_crystal_size_mid 0.20
_exptl_crystal_size_min 0.07
_refine_diff_density_max 0.277
_refine_diff_density_min -0.292
_refine_diff_density_rms 0.089
_refine_ls_abs_structure_details
;
No quotients, so Flack parameter determined by classical intensity fit
;
_refine_ls_abs_structure_Flack -2(2)
_refine_ls_extinction_coef 0.020(5)
_refine_ls_extinction_expression Fc^*^=kFc[1+0.001xFc^2^\l^3^/sin(2\q)]^-1/4^
_refine_ls_extinction_method SHELXL
_refine_ls_goodness_of_fit_ref 1.061
_refine_ls_hydrogen_treatment constr
_refine_ls_matrix_type full
_refine_ls_number_parameters 273
_refine_ls_number_reflns 2755
_refine_ls_number_restraints 0
_refine_ls_restrained_S_all 1.061
_refine_ls_R_factor_all 0.1171
_refine_ls_R_factor_gt 0.0561
_refine_ls_shift/su_max 0.001
_refine_ls_shift/su_mean 0.000
_refine_ls_structure_factor_coef Fsqd
_refine_ls_weighting_details 'w=1/[\s^2^(Fo^2^)+(0.1233P)^2^] where P=(Fo^2^+2Fc^2^)/3'
_refine_ls_weighting_scheme calc
_refine_ls_wR_factor_gt 0.1549
_refine_ls_wR_factor_ref 0.2013
_reflns_Friedel_coverage 0.000
_reflns_Friedel_fraction_full 0.000
_reflns_Friedel_fraction_max 0.000
_reflns_number_gt 1585
_reflns_number_total 2755
_reflns_threshold_expression 'I > 2\s(I)'
_cod_data_source_file c4ce01127a2.cif
_cod_data_source_block shelxl
_cod_depositor_comments 'Adding full bibliography for 7217785--7217787.cif.'
_cod_database_code 7217785
_shelx_space_group_comment
;
The symmetry employed for this shelxl refinement is uniquely defined
by the following loop, which should always be used as a source of
symmetry information in preference to the above space-group names.
They are only intended as comments.
;
_shelxl_version_number 2013-3

loop_
_space_group_symop_operation_xyz
'x, y, z'
'-x+1/2, -y, z+1/2'
'x+1/2, -y+1/2, -z'
'-x, y+1/2, -z+1/2'

loop_
_atom_site_label
_atom_site_type_symbol
_atom_site_fract_x
_atom_site_fract_y
_atom_site_fract_z
_atom_site_U_iso_or_equiv
_atom_site_adp_type
_atom_site_occupancy
_atom_site_site_symmetry_order
_atom_site_calc_flag
_atom_site_refinement_flags_posn
_atom_site_refinement_flags_adp
F1 F 0.7492(8) 0.2701(2) 0.40933(19) 0.1176(15) Uani 1 1 d . .
C1 C 0.6511(12) 0.3404(3) 0.4330(3) 0.0758(16) Uani 1 1 d . .
O1 O 0.2501(6) 0.6121(2) 0.45038(15) 0.0660(10) Uani 1 1 d . .
H1O H 0.3432 0.6460 0.4376 0.099 Uiso 1 1 calc R U
N1 N 0.1700(6) 0.73927(19) 0.71196(16) 0.0466(9) Uani 1 1 d . .
F2 F 0.0643(7) 0.9561(2) 0.91008(15) 0.0955(12) Uani 1 1 d . .
O2 O -0.0919(7) 0.7713(2) 0.63323(17) 0.0786(11) Uani 1 1 d . .
C2 C 0.7572(11) 0.4129(4) 0.4244(3) 0.0813(17) Uani 1 1 d . .
H2 H 0.8931 0.4145 0.4030 0.098 Uiso 1 1 calc R U
O3 O 0.5238(6) 0.39902(18) 0.84575(15) 0.0634(9) Uani 1 1 d . .
H31 H 0.4173 0.3886 0.8688 0.095 Uiso 1 1 calc R U
C3 C 0.6626(10) 0.4865(4) 0.4478(3) 0.0732(15) Uani 1 1 d . .
H3 H 0.7381 0.5372 0.4427 0.088 Uiso 1 1 calc R U
C4 C 0.4575(8) 0.4854(3) 0.4787(2) 0.0525(11) Uani 1 1 d . .
C5 C 0.3574(10) 0.4076(3) 0.4861(2) 0.0696(14) Uani 1 1 d . .
H5 H 0.2208 0.4041 0.5071 0.084 Uiso 1 1 calc R U
C6 C 0.4544(12) 0.3346(3) 0.4633(3) 0.0855(18) Uani 1 1 d . .
H6 H 0.3846 0.2828 0.4688 0.103 Uiso 1 1 calc R U
C7 C 0.3440(8) 0.5650(3) 0.5020(2) 0.0524(11) Uani 1 1 d . .
H7 H 0.2180 0.5475 0.5285 0.063 Uiso 1 1 calc R U
C8 C 0.4924(10) 0.6214(3) 0.5413(2) 0.0580(12) Uani 1 1 d . .
H8A H 0.6128 0.6433 0.5155 0.070 Uiso 1 1 calc R U
H8B H 0.5598 0.5883 0.5745 0.070 Uiso 1 1 calc R U
C9 C 0.3636(10) 0.6947(3) 0.5701(2) 0.0627(14) Uani 1 1 d . .
H9A H 0.2553 0.7153 0.5399 0.075 Uiso 1 1 calc R U
H9B H 0.4682 0.7400 0.5789 0.075 Uiso 1 1 calc R U
C10 C 0.2401(8) 0.6718(2) 0.6302(2) 0.0509(11) Uani 1 1 d . .
H10 H 0.1728 0.6157 0.6272 0.061 Uiso 1 1 calc R U
C11 C 0.3606(7) 0.6841(2) 0.69475(19) 0.0444(10) Uani 1 1 d . .
H11 H 0.4994 0.7166 0.6900 0.053 Uiso 1 1 calc R U
C13 C 0.3965(7) 0.6097(2) 0.73636(18) 0.0412(9) Uani 1 1 d . .
C12 C 0.0728(8) 0.7348(3) 0.6549(2) 0.0548(11) Uani 1 1 d . .
C14 C 0.2360(7) 0.5808(2) 0.7778(2) 0.0459(10) Uani 1 1 d . .
H14 H 0.0994 0.6089 0.7809 0.055 Uiso 1 1 calc R U
C15 C 0.2746(7) 0.5114(3) 0.8143(2) 0.0476(10) Uani 1 1 d . .
H15 H 0.1648 0.4931 0.8420 0.057 Uiso 1 1 calc R U
C16 C 0.4748(8) 0.4691(2) 0.8100(2) 0.0459(10) Uani 1 1 d . .
C17 C 0.6384(7) 0.4966(3) 0.7695(2) 0.0492(10) Uani 1 1 d . .
H17 H 0.7741 0.4679 0.7666 0.059 Uiso 1 1 calc R U
C18 C 0.6015(7) 0.5667(2) 0.7332(2) 0.0471(10) Uani 1 1 d . .
H18 H 0.7135 0.5856 0.7064 0.056 Uiso 1 1 calc R U
C19 C 0.1385(7) 0.7916(2) 0.7647(2) 0.0457(10) Uani 1 1 d . .
C20 C -0.0592(8) 0.8380(3) 0.7710(2) 0.0547(12) Uani 1 1 d . .
H20 H -0.1743 0.8321 0.7419 0.066 Uiso 1 1 calc R U
C21 C -0.0827(9) 0.8924(3) 0.8204(2) 0.0609(13) Uani 1 1 d . .
H21 H -0.2126 0.9244 0.8249 0.073 Uiso 1 1 calc R U
C22 C 0.0890(10) 0.8988(3) 0.8629(2) 0.0612(13) Uani 1 1 d . .
C23 C 0.2789(9) 0.8523(3) 0.8590(2) 0.0587(12) Uani 1 1 d . .
H23 H 0.3905 0.8572 0.8892 0.070 Uiso 1 1 calc R U
C24 C 0.3043(8) 0.7979(3) 0.8098(2) 0.0530(11) Uani 1 1 d . .
H24 H 0.4333 0.7652 0.8067 0.064 Uiso 1 1 calc R U

loop_
_atom_site_aniso_label
_atom_site_aniso_U_11
_atom_site_aniso_U_22
_atom_site_aniso_U_33
_atom_site_aniso_U_23
_atom_site_aniso_U_13
_atom_site_aniso_U_12
F1 0.146(4) 0.089(2) 0.118(3) -0.025(2) 0.017(3) 0.037(3)
C1 0.097(4) 0.066(3) 0.065(3) -0.002(3) 0.004(3) 0.007(3)
O1 0.079(2) 0.0660(19) 0.0529(18) 0.0075(16) -0.0088(19) -0.007(2)
N1 0.0501(18) 0.0418(17) 0.048(2) 0.0001(16) -0.0045(17) 0.0059(17)
F2 0.111(3) 0.101(2) 0.074(2) -0.0347(19) 0.024(2) 0.006(2)
O2 0.073(2) 0.094(2) 0.069(2) 0.009(2) -0.019(2) 0.022(2)
C2 0.072(4) 0.103(4) 0.068(3) 0.002(3) 0.023(3) 0.024(4)
O3 0.063(2) 0.0554(16) 0.072(2) 0.0220(16) 0.0067(18) 0.0112(17)
C3 0.069(3) 0.076(3) 0.074(3) 0.011(3) 0.020(3) -0.005(3)
C4 0.056(3) 0.062(3) 0.040(2) 0.001(2) 0.003(2) -0.006(3)
C5 0.075(3) 0.063(3) 0.071(3) -0.011(3) 0.019(3) -0.010(3)
C6 0.100(5) 0.062(3) 0.095(4) -0.008(3) 0.021(4) -0.007(4)
C7 0.061(3) 0.055(2) 0.042(2) 0.008(2) 0.004(2) -0.002(2)
C8 0.067(3) 0.063(3) 0.044(2) -0.002(2) 0.000(2) -0.009(3)
C9 0.085(4) 0.055(2) 0.048(3) 0.005(2) 0.001(3) -0.007(3)
C10 0.064(3) 0.045(2) 0.044(2) 0.0004(19) -0.002(2) -0.002(2)
C11 0.046(2) 0.041(2) 0.046(2) 0.0028(18) 0.000(2) -0.0011(19)
C13 0.046(2) 0.0398(18) 0.038(2) -0.0010(17) -0.0019(19) -0.0030(19)
C12 0.054(3) 0.058(2) 0.052(3) 0.011(2) -0.008(2) 0.003(2)
C14 0.042(2) 0.046(2) 0.050(2) 0.0025(19) 0.0012(19) 0.006(2)
C15 0.046(2) 0.052(2) 0.045(2) 0.007(2) 0.004(2) -0.004(2)
C16 0.052(3) 0.0381(19) 0.048(2) 0.0019(18) -0.004(2) 0.006(2)
C17 0.049(2) 0.046(2) 0.054(3) 0.003(2) 0.009(2) 0.011(2)
C18 0.046(2) 0.046(2) 0.049(2) 0.0031(19) 0.011(2) 0.005(2)
C19 0.051(2) 0.0399(19) 0.046(2) 0.0030(18) 0.001(2) 0.001(2)
C20 0.045(2) 0.051(2) 0.069(3) 0.005(2) 0.004(2) -0.001(2)
C21 0.062(3) 0.053(2) 0.068(3) 0.004(2) 0.023(3) 0.005(3)
C22 0.074(3) 0.062(3) 0.048(3) -0.008(2) 0.016(3) 0.001(3)
C23 0.065(3) 0.064(3) 0.047(3) -0.006(2) -0.001(2) 0.001(3)
C24 0.052(3) 0.054(2) 0.053(3) 0.003(2) 0.000(2) 0.006(2)

loop_
_atom_type_symbol
_atom_type_description
_atom_type_scat_dispersion_real
_atom_type_scat_dispersion_imag
_atom_type_scat_source
C C 0.0033 0.0016 'International Tables Vol C Tables 4.2.6.8 and 6.1.1.4'
H H 0.0000 0.0000 'International Tables Vol C Tables 4.2.6.8 and 6.1.1.4'
O O 0.0106 0.0060 'International Tables Vol C Tables 4.2.6.8 and 6.1.1.4'
F F 0.0171 0.0103 'International Tables Vol C Tables 4.2.6.8 and 6.1.1.4'
N N 0.0061 0.0033 'International Tables Vol C Tables 4.2.6.8 and 6.1.1.4'

loop_
_geom_angle_atom_site_label_1
_geom_angle_atom_site_label_2
_geom_angle_atom_site_label_3
_geom_angle
C2 C1 C6 122.8(6)
C2 C1 F1 117.3(6)
C6 C1 F1 119.9(6)
C7 O1 H1O 109.5
C12 N1 C19 133.9(4)
C12 N1 C11 94.1(3)
C19 N1 C11 130.4(3)
C1 C2 C3 119.2(5)
C1 C2 H2 120.4
C3 C2 H2 120.4
C16 O3 H31 109.5
C4 C3 C2 121.2(5)
C4 C3 H3 119.4
C2 C3 H3 119.4
C5 C4 C3 116.4(5)
C5 C4 C7 121.1(4)
C3 C4 C7 122.5(4)
C4 C5 C6 122.0(5)
C4 C5 H5 119.0
C6 C5 H5 119.0
C1 C6 C5 118.5(6)
C1 C6 H6 120.8
C5 C6 H6 120.8
O1 C7 C8 110.1(3)
O1 C7 C4 110.6(3)
C8 C7 C4 114.6(4)
O1 C7 H7 107.0
C8 C7 H7 107.0
C4 C7 H7 107.0
C7 C8 C9 112.6(5)
C7 C8 H8A 109.1
C9 C8 H8A 109.1
C7 C8 H8B 109.1
C9 C8 H8B 109.1
H8A C8 H8B 107.8
C8 C9 C10 113.6(4)
C8 C9 H9A 108.8
C10 C9 H9A 108.8
C8 C9 H9B 108.8
C10 C9 H9B 108.8
H9A C9 H9B 107.7
C12 C10 C9 117.1(4)
C12 C10 C11 84.9(3)
C9 C10 C11 119.5(4)
C12 C10 H10 111.0
C9 C10 H10 111.0
C11 C10 H10 111.0
N1 C11 C13 115.5(3)
N1 C11 C10 86.7(3)
C13 C11 C10 119.4(3)
N1 C11 H11 111.0
C13 C11 H11 111.0
C10 C11 H11 111.0
C14 C13 C18 118.1(4)
C14 C13 C11 123.1(4)
C18 C13 C11 118.8(4)
O2 C12 N1 131.0(5)
O2 C12 C10 135.0(5)
N1 C12 C10 93.9(4)
C15 C14 C13 121.1(4)
C15 C14 H14 119.4
C13 C14 H14 119.4
C14 C15 C16 120.2(4)
C14 C15 H15 119.9
C16 C15 H15 119.9
C15 C16 C17 120.1(4)
C15 C16 O3 122.8(4)
C17 C16 O3 117.1(4)
C18 C17 C16 120.0(4)
C18 C17 H17 120.0
C16 C17 H17 120.0
C17 C18 C13 120.5(4)
C17 C18 H18 119.8
C13 C18 H18 119.8
C24 C19 C20 119.7(4)
C24 C19 N1 120.3(4)
C20 C19 N1 120.0(4)
C21 C20 C19 119.6(5)
C21 C20 H20 120.2
C19 C20 H20 120.2
C22 C21 C20 118.8(5)
C22 C21 H21 120.6
C20 C21 H21 120.6
C23 C22 F2 119.9(5)
C23 C22 C21 122.7(4)
F2 C22 C21 117.3(5)
C22 C23 C24 119.0(5)
C22 C23 H23 120.5
C24 C23 H23 120.5
C23 C24 C19 120.2(4)
C23 C24 H24 119.9
C19 C24 H24 119.9

loop_
_geom_bond_atom_site_label_1
_geom_bond_atom_site_label_2
_geom_bond_distance
F1 C1 1.359(6)
C1 C2 1.327(8)
C1 C6 1.341(9)
O1 C7 1.446(5)
O1 H1O 0.8200
N1 C12 1.353(6)
N1 C19 1.414(5)
N1 C11 1.480(5)
F2 C22 1.367(5)
O2 C12 1.230(6)
C2 C3 1.392(8)
C2 H2 0.9300
O3 C16 1.383(5)
O3 H31 0.8200
C3 C4 1.388(7)
C3 H3 0.9300
C4 C5 1.383(7)
C4 C7 1.519(6)
C5 C6 1.385(7)
C5 H5 0.9300
C6 H6 0.9300
C7 C8 1.513(7)
C7 H7 0.9800
C8 C9 1.525(7)
C8 H8A 0.9700
C8 H8B 0.9700
C9 C10 1.525(6)
C9 H9A 0.9700
C9 H9B 0.9700
C10 C12 1.508(6)
C10 C11 1.568(6)
C10 H10 0.9800
C11 C13 1.497(6)
C11 H11 0.9800
C13 C14 1.381(6)
C13 C18 1.400(5)
C14 C15 1.371(6)
C14 H14 0.9300
C15 C16 1.371(6)
C15 H15 0.9300
C16 C17 1.375(6)
C17 C18 1.375(6)
C17 H17 0.9300
C18 H18 0.9300
C19 C24 1.384(6)
C19 C20 1.395(6)
C20 C21 1.373(7)
C20 H20 0.9300
C21 C22 1.371(7)
C21 H21 0.9300
C22 C23 1.353(7)
C23 C24 1.371(6)
C23 H23 0.9300
C24 H24 0.9300
